data_7035983
loop_
_publ_author_name
'Aghakhanpour, Reza Babadi'
'Nabavizadeh, S. Masoud'
'Rashidi, Mehdi'
'Kubicki, Maciej'

_publ_section_title
;
 Luminescence properties of some monomeric and dimeric cycloplatinated(ii)
 complexes containing biphosphine ligands.
;
_journal_issue 36
_journal_name_full 'Dalton transactions (Cambridge, England : 2003)'
_journal_page_first 15829
_journal_page_last 15842
_journal_paper_doi 10.1039/c5dt02450a
_journal_volume 44
_journal_year 2015
_chemical_formula_moiety 'C48 H20 Cl2 F20 N2 P2 Pt2'
_chemical_formula_sum 'C48 H20 Cl2 F20 N2 P2 Pt2'
_chemical_formula_weight 1527.68
_chemical_name_systematic
;
 ?
;
_space_group_crystal_system monoclinic
_space_group_IT_number 15
_space_group_name_Hall '-C 2yc'
_space_group_name_H-M_alt 'C 1 2/c 1'
_symmetry_space_group_name_Hall '-C 2yc'
_symmetry_space_group_name_H-M 'C 1 2/c 1'
_atom_sites_solution_hydrogens geom
_audit_creation_method SHELXL-2013
_audit_update_record
;
2015-07-24 deposited with the CCDC.
2015-07-29 downloaded from the CCDC.
;
_cell_angle_alpha 90
_cell_angle_beta 119.410(2)
_cell_angle_gamma 90
_cell_formula_units_Z 4
_cell_length_a 17.2534(5)
_cell_length_b 20.9469(6)
_cell_length_c 14.8092(4)
_cell_measurement_reflns_used 12438
_cell_measurement_temperature 295(2)
_cell_measurement_theta_max 75.5671
_cell_measurement_theta_min 3.4230
_cell_volume 4662.4(2)
_computing_cell_refinement 'CrysAlis Pro (Oxford Diffraction (2009))'
_computing_data_collection 'CrysAlis Pro (Oxford Diffraction (2009))'
_computing_data_reduction 'CrysAlis Pro (Oxford Diffraction (2009))'
_computing_molecular_graphics
; 
SHELXTL (Sheldrick, 2008), Mercury (Macrae et al., 2008)
;
_computing_publication_material 'SHELXL-2013 (Sheldrick, 2008)'
_computing_structure_refinement 'SHELXL-2013 (Sheldrick, 2008)'
_computing_structure_solution 'SIR92 (Altomare et al., 1993)'
_diffrn_ambient_temperature 295(2)
_diffrn_detector_area_resol_mean 10.5357
_diffrn_measured_fraction_theta_full 0.999
_diffrn_measured_fraction_theta_max 0.978
_diffrn_measurement_device_type 'SuperNova, Single source at offset), Atlas'
_diffrn_measurement_method '/w scan'
_diffrn_radiation_monochromator mirror
_diffrn_radiation_source 'SuperNova (Cu) X-ray Source'
_diffrn_radiation_type 'Cu K\a'
_diffrn_radiation_wavelength 1.5418
_diffrn_reflns_av_R_equivalents 0.0228
_diffrn_reflns_av_unetI/netI 0.0137
_diffrn_reflns_laue_measured_fraction_full 0.999
_diffrn_reflns_laue_measured_fraction_max 0.978
_diffrn_reflns_limit_h_max 21
_diffrn_reflns_limit_h_min -21
_diffrn_reflns_limit_k_max 25
_diffrn_reflns_limit_k_min -25
_diffrn_reflns_limit_l_max 18
_diffrn_reflns_limit_l_min -14
_diffrn_reflns_number 17640
_diffrn_reflns_point_group_measured_fraction_full 0.999
_diffrn_reflns_point_group_measured_fraction_max 0.978
_diffrn_reflns_theta_full 70.000
_diffrn_reflns_theta_max 75.743
_diffrn_reflns_theta_min 3.619
_exptl_absorpt_coefficient_mu 13.871
_exptl_absorpt_correction_T_max 1.00000
_exptl_absorpt_correction_T_min 0.15895
_exptl_absorpt_correction_type multi-scan
_exptl_absorpt_process_details
;
CrysAlisPro, Agilent Technologies,
Version 1.171.36.21t (release 14-08-2012 CrysAlis171 .NET)
(compiled Aug 14 2012,18:12:40)
Empirical absorption correction using spherical harmonics,
 implemented in SCALE3 ABSPACK scaling algorithm.
;
_exptl_crystal_colour green
_exptl_crystal_density_diffrn 2.176
_exptl_crystal_description prism
_exptl_crystal_F_000 2888
_exptl_crystal_size_max 0.1
_exptl_crystal_size_mid 0.07
_exptl_crystal_size_min 0.07
_refine_diff_density_max 0.741
_refine_diff_density_min -0.619
_refine_diff_density_rms 0.062
_refine_ls_extinction_method none
_refine_ls_goodness_of_fit_ref 1.029
_refine_ls_hydrogen_treatment constr
_refine_ls_matrix_type full
_refine_ls_number_parameters 343
_refine_ls_number_reflns 4741
_refine_ls_number_restraints 0
_refine_ls_restrained_S_all 1.029
_refine_ls_R_factor_all 0.0201
_refine_ls_R_factor_gt 0.0188
_refine_ls_shift/su_max 0.003
_refine_ls_shift/su_mean 0.000
_refine_ls_structure_factor_coef Fsqd
_refine_ls_weighting_details 'w=1/[\s^2^(Fo^2^)+(0.0394P)^2^+2.3379P] where P=(Fo^2^+2Fc^2^)/3'
_refine_ls_weighting_scheme calc
_refine_ls_wR_factor_gt 0.0561
_refine_ls_wR_factor_ref 0.0573
_reflns_Friedel_coverage 0.000
_reflns_number_gt 4478
_reflns_number_total 4741
_reflns_threshold_expression 'I > 2\s(I)'
_cod_data_source_file c5dt02450a2.cif
_cod_data_source_block 5b
_cod_depositor_comments 'Adding full bibliography for 7035981--7035984.cif.'
_cod_database_code 7035983
_shelx_space_group_comment
;
The symmetry employed for this shelxl refinement is uniquely defined
by the following loop, which should always be used as a source of
symmetry information in preference to the above space-group names.
They are only intended as comments.
;
_shelxl_version_number 2013-4

loop_
_space_group_symop_operation_xyz
'x, y, z'
'-x, y, -z+1/2'
'x+1/2, y+1/2, z'
'-x+1/2, y+1/2, -z+1/2'
'-x, -y, -z'
'x, -y, z-1/2'
'-x+1/2, -y+1/2, -z'
'x+1/2, -y+1/2, z-1/2'

loop_
_atom_site_label
_atom_site_type_symbol
_atom_site_fract_x
_atom_site_fract_y
_atom_site_fract_z
_atom_site_U_iso_or_equiv
_atom_site_adp_type
_atom_site_occupancy
_atom_site_site_symmetry_order
_atom_site_calc_flag
_atom_site_refinement_flags_posn
_atom_site_refinement_flags_adp
Pt1 Pt 0.94618(2) 0.18623(2) 0.06211(2) 0.04251(5) Uani 1 1 d . .
Cl1 Cl 0.82148(5) 0.24484(4) -0.06586(6) 0.0682(2) Uani 1 1 d . .
N1 N 0.87830(16) 0.10016(11) 0.01868(17) 0.0499(5) Uani 1 1 d . .
C2 C 0.7908(2) 0.09386(16) -0.0493(2) 0.0603(7) Uani 1 1 d . .
H2 H 0.7562 0.1303 -0.0762 0.072 Uiso 1 1 calc R U
C3 C 0.7514(2) 0.03502(18) -0.0799(3) 0.0707(9) Uani 1 1 d . .
H3 H 0.6907 0.0316 -0.1259 0.085 Uiso 1 1 calc R U
C4 C 0.8025(3) -0.01829(19) -0.0418(3) 0.0806(11) Uani 1 1 d . .
H4 H 0.7773 -0.0585 -0.0636 0.097 Uiso 1 1 calc R U
C5 C 0.8915(3) -0.01259(16) 0.0287(3) 0.0723(9) Uani 1 1 d . .
H5 H 0.9266 -0.0489 0.0549 0.087 Uiso 1 1 calc R U
C6 C 0.9287(2) 0.04767(14) 0.0609(2) 0.0535(6) Uani 1 1 d . .
C7 C 1.02019(19) 0.06194(13) 0.1406(2) 0.0511(6) Uani 1 1 d . .
C8 C 1.0809(2) 0.01426(16) 0.1981(3) 0.0684(8) Uani 1 1 d . .
H8 H 1.0649 -0.0284 0.1825 0.082 Uiso 1 1 calc R U
C9 C 1.1640(2) 0.02954(17) 0.2771(3) 0.0702(9) Uani 1 1 d . .
H9 H 1.2045 -0.0025 0.3145 0.084 Uiso 1 1 calc R U
C10 C 1.1868(2) 0.09294(15) 0.3008(2) 0.0596(7) Uani 1 1 d . .
H10 H 1.2425 0.1037 0.3555 0.072 Uiso 1 1 calc R U
C11 C 1.12732(18) 0.14062(14) 0.2436(2) 0.0497(6) Uani 1 1 d . .
H11 H 1.1442 0.1830 0.2607 0.060 Uiso 1 1 calc R U
C12 C 1.04268(17) 0.12717(12) 0.1610(2) 0.0446(5) Uani 1 1 d . .
P13 P 1.02641(4) 0.27394(3) 0.11845(5) 0.04177(13) Uani 1 1 d . .
C14 C 1.13859(17) 0.27367(12) 0.13237(19) 0.0457(5) Uani 1 1 d . .
C15 C 1.17010(19) 0.22565(13) 0.0937(2) 0.0496(6) Uani 1 1 d . .
F15 F 1.11693(13) 0.17862(8) 0.03504(15) 0.0620(4) Uani 1 1 d . .
C16 C 1.2561(2) 0.22493(15) 0.1105(2) 0.0565(7) Uani 1 1 d . .
F16 F 1.28230(15) 0.17765(9) 0.07102(18) 0.0717(5) Uani 1 1 d . .
C17 C 1.3137(2) 0.27342(17) 0.1659(3) 0.0614(7) Uani 1 1 d . .
F17 F 1.39622(13) 0.27262(12) 0.1808(2) 0.0890(6) Uani 1 1 d . .
C18 C 1.2843(2) 0.32298(15) 0.2015(3) 0.0616(8) Uani 1 1 d . .
F18 F 1.33919(14) 0.37082(11) 0.2537(2) 0.0871(6) Uani 1 1 d . .
C19 C 1.1980(2) 0.32287(13) 0.1836(2) 0.0505(6) Uani 1 1 d . .
F19 F 1.17209(12) 0.37336(8) 0.21808(15) 0.0635(4) Uani 1 1 d . .
C20 C 0.98184(17) 0.34395(13) 0.0321(2) 0.0481(6) Uani 1 1 d . .
C21 C 0.9703(2) 0.33767(16) -0.0667(2) 0.0596(7) Uani 1 1 d . .
F21 F 0.99446(16) 0.28315(10) -0.09381(14) 0.0765(5) Uani 1 1 d . .
C22 C 0.9340(2) 0.38512(19) -0.1404(2) 0.0681(9) Uani 1 1 d . .
F22 F 0.92248(18) 0.37600(14) -0.23574(15) 0.0998(8) Uani 1 1 d . .
C23 C 0.9094(2) 0.44167(16) -0.1153(3) 0.0655(8) Uani 1 1 d . .
F23 F 0.87641(15) 0.48866(11) -0.18487(18) 0.0945(7) Uani 1 1 d . .
C24 C 0.91955(19) 0.45040(14) -0.0190(3) 0.0585(7) Uani 1 1 d . .
F24 F 0.89587(14) 0.50554(9) 0.00614(19) 0.0787(6) Uani 1 1 d . .
C25 C 0.95644(18) 0.40207(14) 0.0541(2) 0.0507(6) Uani 1 1 d . .
F25 F 0.96621(13) 0.41445(8) 0.14744(14) 0.0645(4) Uani 1 1 d . .
C26 C 1.04351(17) 0.29510(13) 0.24775(19) 0.0453(5) Uani 1 1 d . .
H26A H 1.0846 0.2649 0.2982 0.054 Uiso 1 1 calc R U
H26B H 1.0704 0.3371 0.2665 0.054 Uiso 1 1 calc R U

loop_
_atom_site_aniso_label
_atom_site_aniso_U_11
_atom_site_aniso_U_22
_atom_site_aniso_U_33
_atom_site_aniso_U_23
_atom_site_aniso_U_13
_atom_site_aniso_U_12
Pt1 0.04180(8) 0.04076(8) 0.03499(8) -0.00213(3) 0.01114(6) -0.00006(3)
Cl1 0.0512(4) 0.0592(4) 0.0617(4) 0.0042(3) 0.0026(3) 0.0044(3)
N1 0.0543(13) 0.0472(12) 0.0415(11) -0.0079(9) 0.0184(10) -0.0069(10)
C2 0.0534(15) 0.0660(18) 0.0475(15) -0.0081(13) 0.0138(13) -0.0129(14)
C3 0.0669(19) 0.074(2) 0.0572(18) -0.0147(16) 0.0195(16) -0.0231(17)
C4 0.093(3) 0.065(2) 0.079(2) -0.0223(18) 0.039(2) -0.034(2)
C5 0.084(2) 0.0482(16) 0.083(2) -0.0102(16) 0.040(2) -0.0091(16)
C6 0.0611(16) 0.0472(15) 0.0525(16) -0.0061(11) 0.0281(14) -0.0036(12)
C7 0.0544(15) 0.0444(13) 0.0547(15) 0.0007(11) 0.0269(13) 0.0051(11)
C8 0.074(2) 0.0449(15) 0.086(2) 0.0080(15) 0.0393(19) 0.0103(14)
C9 0.0646(19) 0.0623(19) 0.077(2) 0.0212(17) 0.0298(17) 0.0239(16)
C10 0.0491(14) 0.0673(18) 0.0555(16) 0.0112(14) 0.0203(13) 0.0134(13)
C11 0.0480(13) 0.0498(14) 0.0448(13) 0.0045(11) 0.0178(11) 0.0048(11)
C12 0.0470(13) 0.0438(12) 0.0412(12) 0.0034(10) 0.0202(11) 0.0048(10)
P13 0.0441(3) 0.0383(3) 0.0342(3) 0.0002(2) 0.0125(2) 0.0013(2)
C14 0.0488(13) 0.0440(13) 0.0382(12) 0.0037(10) 0.0167(11) 0.0011(10)
C15 0.0574(15) 0.0474(13) 0.0434(13) 0.0016(11) 0.0243(12) -0.0014(11)
F15 0.0712(12) 0.0566(10) 0.0629(11) -0.0170(8) 0.0365(10) -0.0077(8)
C16 0.0618(17) 0.0581(16) 0.0531(15) 0.0105(13) 0.0310(14) 0.0093(13)
F16 0.0777(13) 0.0732(12) 0.0777(13) 0.0034(9) 0.0487(12) 0.0138(9)
C17 0.0498(15) 0.0713(19) 0.0606(17) 0.0134(15) 0.0253(14) 0.0055(14)
F17 0.0585(11) 0.1103(18) 0.1033(16) 0.0057(14) 0.0436(12) -0.0029(11)
C18 0.0583(18) 0.0607(17) 0.0565(18) 0.0049(13) 0.0209(15) -0.0113(14)
F18 0.0667(12) 0.0778(13) 0.1050(17) -0.0159(12) 0.0331(12) -0.0297(10)
C19 0.0542(16) 0.0435(13) 0.0460(14) 0.0021(10) 0.0185(13) -0.0003(11)
F19 0.0672(10) 0.0447(8) 0.0728(11) -0.0112(8) 0.0298(9) -0.0080(7)
C20 0.0470(13) 0.0453(13) 0.0410(13) 0.0061(10) 0.0132(11) 0.0009(11)
C21 0.0617(17) 0.0614(17) 0.0449(14) 0.0054(13) 0.0180(13) -0.0004(14)
F21 0.1003(15) 0.0755(12) 0.0509(10) -0.0014(9) 0.0348(10) 0.0094(11)
C22 0.0630(18) 0.085(2) 0.0406(14) 0.0119(15) 0.0136(14) -0.0086(16)
F22 0.1207(19) 0.120(2) 0.0450(10) 0.0184(11) 0.0299(12) 0.0010(15)
C23 0.0498(15) 0.0646(18) 0.0610(18) 0.0262(15) 0.0110(14) -0.0031(14)
F23 0.0869(14) 0.0879(15) 0.0815(14) 0.0507(12) 0.0203(12) 0.0085(12)
C24 0.0447(14) 0.0488(15) 0.072(2) 0.0155(14) 0.0209(14) 0.0020(12)
F24 0.0780(12) 0.0489(10) 0.1079(16) 0.0239(10) 0.0446(12) 0.0136(9)
C25 0.0463(13) 0.0479(15) 0.0506(15) 0.0088(11) 0.0183(12) -0.0023(11)
F25 0.0865(12) 0.0468(8) 0.0632(10) 0.0071(8) 0.0391(10) 0.0130(8)
C26 0.0469(14) 0.0453(12) 0.0343(12) -0.0011(10) 0.0127(10) 0.0004(11)

loop_
_atom_type_symbol
_atom_type_description
_atom_type_scat_dispersion_real
_atom_type_scat_dispersion_imag
_atom_type_scat_source
C C 0.0181 0.0091 'International Tables Vol C Tables 4.2.6.8 and 6.1.1.4'
H H 0.0000 0.0000 'International Tables Vol C Tables 4.2.6.8 and 6.1.1.4'
N N 0.0311 0.0180 'International Tables Vol C Tables 4.2.6.8 and 6.1.1.4'
Pt Pt -4.5932 6.9264 'International Tables Vol C Tables 4.2.6.8 and 6.1.1.4'
Cl Cl 0.3639 0.7018 'International Tables Vol C Tables 4.2.6.8 and 6.1.1.4'
P P 0.2955 0.4335 'International Tables Vol C Tables 4.2.6.8 and 6.1.1.4'
F F 0.0727 0.0534 'International Tables Vol C Tables 4.2.6.8 and 6.1.1.4'

loop_
_geom_angle_atom_site_label_1
_geom_angle_atom_site_label_2
_geom_angle_atom_site_label_3
_geom_angle
_geom_angle_site_symmetry_1
C12 Pt1 N1 80.24(10) .
C12 Pt1 P13 95.49(8) .
N1 Pt1 P13 175.66(7) .
C12 Pt1 Cl1 172.95(8) .
N1 Pt1 Cl1 92.82(7) .
P13 Pt1 Cl1 91.46(2) .
C2 N1 C6 119.8(3) .
C2 N1 Pt1 124.9(2) .
C6 N1 Pt1 115.30(18) .
N1 C2 C3 121.7(3) .
N1 C2 H2 119.1 .
C3 C2 H2 119.1 .
C4 C3 C2 119.0(3) .
C4 C3 H3 120.5 .
C2 C3 H3 120.5 .
C3 C4 C5 119.9(3) .
C3 C4 H4 120.0 .
C5 C4 H4 120.0 .
C4 C5 C6 119.7(3) .
C4 C5 H5 120.2 .
C6 C5 H5 120.2 .
N1 C6 C5 119.8(3) .
N1 C6 C7 113.7(2) .
C5 C6 C7 126.5(3) .
C8 C7 C12 121.2(3) .
C8 C7 C6 122.3(3) .
C12 C7 C6 116.4(2) .
C9 C8 C7 120.7(3) .
C9 C8 H8 119.6 .
C7 C8 H8 119.6 .
C8 C9 C10 119.3(3) .
C8 C9 H9 120.3 .
C10 C9 H9 120.3 .
C9 C10 C11 120.3(3) .
C9 C10 H10 119.8 .
C11 C10 H10 119.8 .
C10 C11 C12 122.2(3) .
C10 C11 H11 118.9 .
C12 C11 H11 118.9 .
C11 C12 C7 116.2(2) .
C11 C12 Pt1 130.4(2) .
C7 C12 Pt1 113.40(19) .
C26 P13 C14 105.13(12) .
C26 P13 C20 109.17(12) .
C14 P13 C20 97.88(12) .
C26 P13 Pt1 110.14(9) .
C14 P13 Pt1 118.03(8) .
C20 P13 Pt1 115.43(9) .
C19 C14 C15 115.4(2) .
C19 C14 P13 120.8(2) .
C15 C14 P13 123.8(2) .
F15 C15 C16 116.4(3) .
F15 C15 C14 121.2(2) .
C16 C15 C14 122.4(3) .
F16 C16 C17 120.5(3) .
F16 C16 C15 119.6(3) .
C17 C16 C15 119.9(3) .
F17 C17 C18 121.0(3) .
F17 C17 C16 119.4(3) .
C18 C17 C16 119.6(3) .
F18 C18 C17 120.0(3) .
F18 C18 C19 120.4(3) .
C17 C18 C19 119.6(3) .
F19 C19 C18 117.1(3) .
F19 C19 C14 119.9(3) .
C18 C19 C14 123.0(3) .
C21 C20 C25 115.8(3) .
C21 C20 P13 116.9(2) .
C25 C20 P13 127.3(2) .
F21 C21 C22 117.6(3) .
F21 C21 C20 119.5(3) .
C22 C21 C20 122.9(3) .
F22 C22 C23 120.3(3) .
F22 C22 C21 120.4(4) .
C23 C22 C21 119.3(3) .
F23 C23 C24 119.8(3) .
F23 C23 C22 120.0(3) .
C24 C23 C22 120.2(3) .
F24 C24 C23 120.5(3) .
F24 C24 C25 119.9(3) .
C23 C24 C25 119.6(3) .
F25 C25 C20 121.4(2) .
F25 C25 C24 116.3(3) .
C20 C25 C24 122.3(3) .
C26 C26 P13 112.6(2) 2_755
C26 C26 H26A 109.1 2_755
P13 C26 H26A 109.1 .
C26 C26 H26B 109.1 2_755
P13 C26 H26B 109.1 .
H26A C26 H26B 107.8 .

loop_
_geom_bond_atom_site_label_1
_geom_bond_atom_site_label_2
_geom_bond_distance
_geom_bond_site_symmetry_2
Pt1 C12 2.013(3) .
Pt1 N1 2.073(2) .
Pt1 P13 2.2029(6) .
Pt1 Cl1 2.3923(7) .
N1 C2 1.349(4) .
N1 C6 1.350(4) .
C2 C3 1.372(5) .
C2 H2 0.9300 .
C3 C4 1.362(6) .
C3 H3 0.9300 .
C4 C5 1.374(5) .
C4 H4 0.9300 .
C5 C6 1.390(4) .
C5 H5 0.9300 .
C6 C7 1.464(4) .
C7 C8 1.394(4) .
C7 C12 1.412(4) .
C8 C9 1.371(5) .
C8 H8 0.9300 .
C9 C10 1.381(5) .
C9 H9 0.9300 .
C10 C11 1.384(4) .
C10 H10 0.9300 .
C11 C12 1.398(4) .
C11 H11 0.9300 .
P13 C26 1.843(3) .
P13 C14 1.843(3) .
P13 C20 1.847(3) .
C14 C19 1.387(4) .
C14 C15 1.393(4) .
C15 F15 1.336(3) .
C15 C16 1.378(4) .
C16 F16 1.337(3) .
C16 C17 1.375(5) .
C17 F17 1.330(3) .
C17 C18 1.370(5) .
C18 F18 1.334(4) .
C18 C19 1.378(4) .
C19 F19 1.343(3) .
C20 C21 1.382(4) .
C20 C25 1.386(4) .
C21 F21 1.343(4) .
C21 C22 1.379(4) .
C22 F22 1.339(4) .
C22 C23 1.369(5) .
C23 F23 1.333(3) .
C23 C24 1.362(5) .
C24 F24 1.337(4) .
C24 C25 1.388(4) .
C25 F25 1.333(3) .
C26 C26 1.536(5) 2_755
C26 H26A 0.9700 .
C26 H26B 0.9700 .

loop_
_geom_torsion_atom_site_label_1
_geom_torsion_atom_site_label_2
_geom_torsion_atom_site_label_3
_geom_torsion_atom_site_label_4
_geom_torsion
_geom_torsion_site_symmetry_4
C6 N1 C2 C3 -2.2(5) .
Pt1 N1 C2 C3 175.4(2) .
N1 C2 C3 C4 -1.2(5) .
C2 C3 C4 C5 2.2(6) .
C3 C4 C5 C6 0.0(6) .
C2 N1 C6 C5 4.4(4) .
Pt1 N1 C6 C5 -173.4(2) .
C2 N1 C6 C7 -174.4(3) .
Pt1 N1 C6 C7 7.8(3) .
C4 C5 C6 N1 -3.4(5) .
C4 C5 C6 C7 175.2(3) .
N1 C6 C7 C8 175.7(3) .
C5 C6 C7 C8 -2.9(5) .
N1 C6 C7 C12 -0.7(4) .
C5 C6 C7 C12 -179.3(3) .
C12 C7 C8 C9 1.0(5) .
C6 C7 C8 C9 -175.3(3) .
C7 C8 C9 C10 1.0(5) .
C8 C9 C10 C11 -1.6(5) .
C9 C10 C11 C12 0.3(5) .
C10 C11 C12 C7 1.6(4) .
C10 C11 C12 Pt1 -177.0(2) .
C8 C7 C12 C11 -2.2(4) .
C6 C7 C12 C11 174.3(2) .
C8 C7 C12 Pt1 176.6(2) .
C6 C7 C12 Pt1 -6.9(3) .
C26 P13 C14 C19 -45.7(2) .
C20 P13 C14 C19 66.7(2) .
Pt1 P13 C14 C19 -168.97(18) .
C26 P13 C14 C15 134.3(2) .
C20 P13 C14 C15 -113.3(2) .
Pt1 P13 C14 C15 11.1(2) .
C19 C14 C15 F15 -174.0(2) .
P13 C14 C15 F15 6.0(4) .
C19 C14 C15 C16 3.8(4) .
P13 C14 C15 C16 -176.2(2) .
F15 C15 C16 F16 -1.8(4) .
C14 C15 C16 F16 -179.8(2) .
F15 C15 C16 C17 176.9(3) .
C14 C15 C16 C17 -1.1(4) .
F16 C16 C17 F17 -0.7(4) .
C15 C16 C17 F17 -179.3(3) .
F16 C16 C17 C18 176.9(3) .
C15 C16 C17 C18 -1.7(5) .
F17 C17 C18 F18 -1.2(5) .
C16 C17 C18 F18 -178.8(3) .
F17 C17 C18 C19 179.1(3) .
C16 C17 C18 C19 1.5(5) .
F18 C18 C19 F19 1.8(4) .
C17 C18 C19 F19 -178.5(3) .
F18 C18 C19 C14 -178.2(3) .
C17 C18 C19 C14 1.5(5) .
C15 C14 C19 F19 175.9(2) .
P13 C14 C19 F19 -4.1(4) .
C15 C14 C19 C18 -4.1(4) .
P13 C14 C19 C18 175.9(2) .
C26 P13 C20 C21 176.0(2) .
C14 P13 C20 C21 67.0(3) .
Pt1 P13 C20 C21 -59.3(3) .
C26 P13 C20 C25 -5.6(3) .
C14 P13 C20 C25 -114.7(3) .
Pt1 P13 C20 C25 119.0(2) .
C25 C20 C21 F21 179.0(3) .
P13 C20 C21 F21 -2.5(4) .
C25 C20 C21 C22 -1.5(5) .
P13 C20 C21 C22 177.1(3) .
F21 C21 C22 F22 1.0(5) .
C20 C21 C22 F22 -178.6(3) .
F21 C21 C22 C23 -179.2(3) .
C20 C21 C22 C23 1.2(5) .
F22 C22 C23 F23 -2.0(5) .
C21 C22 C23 F23 178.2(3) .
F22 C22 C23 C24 178.7(3) .
C21 C22 C23 C24 -1.1(5) .
F23 C23 C24 F24 0.6(4) .
C22 C23 C24 F24 179.9(3) .
F23 C23 C24 C25 -178.1(3) .
C22 C23 C24 C25 1.2(5) .
C21 C20 C25 F25 -178.5(3) .
P13 C20 C25 F25 3.2(4) .
C21 C20 C25 C24 1.6(4) .
P13 C20 C25 C24 -176.7(2) .
F24 C24 C25 F25 -0.2(4) .
C23 C24 C25 F25 178.5(3) .
F24 C24 C25 C20 179.8(3) .
C23 C24 C25 C20 -1.6(4) .
C14 P13 C26 C26 -177.73(10) 2_755
C20 P13 C26 C26 78.13(12) 2_755
Pt1 P13 C26 C26 -49.59(10) 2_755
